data_7133389
loop_
_publ_author_name
'Potempa, Kinga'
'Paliwoda, Damian'
'Jarzembska, Katarzyna N.'
'Kami&#x144;ski, Rados&#x142;aw'
'Kr&#xf3;wczy&#x144;ski, Adam'
'Borowski, Patryk'
'Hanfland, Michael'

_publ_section_title
;
 Pressure-induced single-crystal-to-single-crystal nitrite ligand
 isomerisation accompanied by a piezochromic effect.
;
_journal_issue 69
_journal_name_full 'Chemical communications (Cambridge, England)'
_journal_page_first 9194
_journal_page_last 9197
_journal_paper_doi 10.1039/d4cc02898h
_journal_volume 60
_journal_year 2024
_chemical_formula_moiety 'C15 H16 N6 Ni O4'
_chemical_formula_sum 'C15 H16 N6 Ni O4'
_chemical_formula_weight 403.05
_space_group_crystal_system monoclinic
_space_group_IT_number 15
_space_group_name_Hall '-C 2yc'
_space_group_name_H-M_alt 'C 1 2/c 1'
_atom_sites_solution_hydrogens geom
_audit_creation_method SHELXL-2018/3
_audit_update_record
;
2024-05-02 deposited with the CCDC.	2024-07-23 downloaded from the CCDC.
;
_cell_angle_alpha 90
_cell_angle_beta 111.25(3)
_cell_angle_gamma 90
_cell_formula_units_Z 4
_cell_length_a 13.559(3)
_cell_length_b 9.666(2)
_cell_length_c 13.263(3)
_cell_measurement_reflns_used 2586
_cell_measurement_temperature 100
_cell_measurement_theta_max 31.97
_cell_measurement_theta_min 2.64
_cell_volume 1620.1(7)
_computing_structure_refinement 'SHELXL-2018/3 (Sheldrick, 2018)'
_diffrn_ambient_temperature 100
_diffrn_detector_area_resol_mean 16.0026
_diffrn_measured_fraction_theta_full 1.000
_diffrn_measured_fraction_theta_max 0.890
_diffrn_measurement_device_type 'SuperNova, Single source at offset/far, Eos'
_diffrn_measurement_method '\w scans'
_diffrn_radiation_type MoK\a
_diffrn_radiation_wavelength 0.71073
_diffrn_reflns_av_R_equivalents 0.0232
_diffrn_reflns_av_unetI/netI 0.0416
_diffrn_reflns_Laue_measured_fraction_full 1.000
_diffrn_reflns_Laue_measured_fraction_max 0.890
_diffrn_reflns_limit_h_max 19
_diffrn_reflns_limit_h_min -20
_diffrn_reflns_limit_k_max 14
_diffrn_reflns_limit_k_min -14
_diffrn_reflns_limit_l_max 19
_diffrn_reflns_limit_l_min -18
_diffrn_reflns_number 4635
_diffrn_reflns_point_group_measured_fraction_full 1.000
_diffrn_reflns_point_group_measured_fraction_max 0.890
_diffrn_reflns_theta_full 25.242
_diffrn_reflns_theta_max 32.556
_diffrn_reflns_theta_min 2.653
_diffrn_source 'micro-focus sealed X-ray tube'
_exptl_absorpt_coefficient_mu 1.235
_exptl_absorpt_correction_T_max 1
_exptl_absorpt_correction_T_min 0.862
_exptl_absorpt_correction_type multi-scan
_exptl_absorpt_process_details
;
CrysAlisPro 1.171.42.49 (Rigaku Oxford Diffraction, 2022)
Empirical absorption correction using spherical harmonics,
implemented in SCALE3 ABSPACK scaling algorithm.
;
_exptl_crystal_colour yellow
_exptl_crystal_density_diffrn 1.652
_exptl_crystal_description plate
_exptl_crystal_F_000 832
_exptl_crystal_size_max 0.261
_exptl_crystal_size_mid 0.186
_exptl_crystal_size_min 0.149
_refine_diff_density_max 0.483
_refine_diff_density_min -0.828
_refine_diff_density_rms 0.084
_refine_ls_extinction_method none
_refine_ls_goodness_of_fit_ref 1.054
_refine_ls_hydrogen_treatment constr
_refine_ls_matrix_type full
_refine_ls_number_parameters 123
_refine_ls_number_reflns 2635
_refine_ls_number_restraints 0
_refine_ls_restrained_S_all 1.054
_refine_ls_R_factor_all 0.0439
_refine_ls_R_factor_gt 0.0366
_refine_ls_shift/su_max 0.000
_refine_ls_shift/su_mean 0.000
_refine_ls_structure_factor_coef Fsqd
_refine_ls_weighting_details 'w=1/[\s^2^(Fo^2^)+(0.0331P)^2^+1.4559P] where P=(Fo^2^+2Fc^2^)/3'
_refine_ls_weighting_scheme calc
_refine_ls_wR_factor_gt 0.0812
_refine_ls_wR_factor_ref 0.0869
_reflns_Friedel_coverage 0.000
_reflns_number_gt 2316
_reflns_number_total 2635
_reflns_threshold_expression 'I > 2\s(I)'
_cod_data_source_file d4cc02898h2.cif
_cod_data_source_block Ni-diONO-100K-I-LT
_cod_depositor_comments 'Adding full bibliography for 7133389--7133407.cif.'
_cod_original_sg_symbol_H-M 'C 2/c'
_cod_database_code 7133389
_shelx_shelxl_version_number 2018/3
_shelx_space_group_comment
;
The symmetry employed for this shelxl refinement is uniquely defined
by the following loop, which should always be used as a source of
symmetry information in preference to the above space-group names.
They are only intended as comments.
;

loop_
_space_group_symop_operation_xyz
'x, y, z'
'-x, y, -z+1/2'
'x+1/2, y+1/2, z'
'-x+1/2, y+1/2, -z+1/2'
'-x, -y, -z'
'x, -y, z-1/2'
'-x+1/2, -y+1/2, -z'
'x+1/2, -y+1/2, z-1/2'

loop_
_atom_site_label
_atom_site_type_symbol
_atom_site_fract_x
_atom_site_fract_y
_atom_site_fract_z
_atom_site_U_iso_or_equiv
_atom_site_adp_type
_atom_site_occupancy
_atom_site_site_symmetry_order
_atom_site_calc_flag
_atom_site_refinement_flags_posn
_atom_site_refinement_flags_adp
_atom_site_refinement_flags_occupancy
_atom_site_disorder_assembly
_atom_site_disorder_group
Ni1 Ni 0.500000 0.28457(3) 0.250000 0.01390(9) Uani 1 2 d S T P A .
O1 O 0.36371(9) 0.26103(13) 0.28376(9) 0.0174(2) Uani 1 1 d . . . . .
O2 O 0.25547(10) 0.33107(17) 0.35441(11) 0.0276(3) Uani 1 1 d . . . . .
N1 N 0.33868(11) 0.35436(18) 0.33880(12) 0.0221(3) Uani 1 1 d . . . . .
N3 N 0.42404(10) 0.15700(15) 0.11355(10) 0.0144(3) Uani 1 1 d . . . . .
N4 N 0.43699(10) 0.43130(15) 0.13194(11) 0.0155(3) Uani 1 1 d . . . . .
C1 C 0.41302(13) 0.01986(18) 0.10363(13) 0.0179(3) Uani 1 1 d . . . . .
H1 H 0.435684 -0.034789 0.167507 0.022 Uiso 1 1 calc R U . . .
C2 C 0.36990(13) -0.04696(19) 0.00418(13) 0.0197(3) Uani 1 1 d . . . . .
H2 H 0.363886 -0.144920 0.000815 0.024 Uiso 1 1 calc R U . . .
C3 C 0.33608(13) 0.03076(19) -0.08925(13) 0.0195(3) Uani 1 1 d . . . . .
H3 H 0.308389 -0.012646 -0.158107 0.023 Uiso 1 1 calc R U . . .
C4 C 0.34337(13) 0.17445(19) -0.08059(13) 0.0180(3) Uani 1 1 d . . . . .
H4 H 0.318878 0.231146 -0.143325 0.022 Uiso 1 1 calc R U . . .
C5 C 0.38709(12) 0.23280(18) 0.02143(13) 0.0153(3) Uani 1 1 d . . . . .
C6 C 0.39376(12) 0.38408(18) 0.03683(13) 0.0170(3) Uani 1 1 d . . . . .
H6 H 0.366255 0.444820 -0.023206 0.020 Uiso 1 1 calc R U . . .
C7A C 0.44406(14) 0.58238(18) 0.14835(14) 0.0210(3) Uani 0.5 1 d . . P A 1
H7A1 H 0.379504 0.625855 0.096437 0.025 Uiso 0.5 1 calc R U P A 1
H7A2 H 0.505380 0.617621 0.132359 0.025 Uiso 0.5 1 calc R U P A 1
C7B C 0.44406(14) 0.58238(18) 0.14835(14) 0.0210(3) Uani 0.5 1 d . . P A 2
H7B1 H 0.381898 0.614667 0.164171 0.025 Uiso 0.5 1 calc R U P A 2
H7B2 H 0.442260 0.627994 0.080872 0.025 Uiso 0.5 1 calc R U P A 2
C8 C 0.4557(3) 0.6245(4) 0.2597(3) 0.0181(6) Uani 0.5 1 d . . P . .
H8A H 0.394807 0.586501 0.275021 0.022 Uiso 0.5 1 calc R U P A 1
H8B H 0.450250 0.726634 0.260763 0.022 Uiso 0.5 1 calc R U P A 1

loop_
_atom_site_aniso_label
_atom_site_aniso_U_11
_atom_site_aniso_U_22
_atom_site_aniso_U_33
_atom_site_aniso_U_23
_atom_site_aniso_U_13
_atom_site_aniso_U_12
Ni1 0.01512(14) 0.01329(15) 0.01195(14) 0.000 0.00331(10) 0.000
O1 0.0172(5) 0.0178(6) 0.0177(5) -0.0015(5) 0.0069(4) 0.0007(5)
O2 0.0222(6) 0.0391(8) 0.0261(6) 0.0039(6) 0.0142(5) 0.0057(6)
N1 0.0203(7) 0.0274(8) 0.0190(7) -0.0039(6) 0.0077(6) 0.0016(6)
N3 0.0146(6) 0.0151(6) 0.0131(6) 0.0002(5) 0.0043(5) -0.0008(5)
N4 0.0165(6) 0.0134(6) 0.0162(6) 0.0016(5) 0.0053(5) 0.0012(5)
C1 0.0197(7) 0.0167(8) 0.0161(7) 0.0000(6) 0.0049(6) -0.0015(6)
C2 0.0207(7) 0.0163(8) 0.0196(8) -0.0030(6) 0.0043(6) -0.0033(6)
C3 0.0172(7) 0.0234(9) 0.0160(7) -0.0032(7) 0.0038(6) -0.0017(7)
C4 0.0166(7) 0.0220(8) 0.0137(7) 0.0007(6) 0.0037(6) -0.0002(6)
C5 0.0127(6) 0.0184(8) 0.0141(7) 0.0007(6) 0.0041(5) 0.0001(6)
C6 0.0168(7) 0.0184(8) 0.0150(7) 0.0030(6) 0.0048(6) 0.0013(6)
C7A 0.0251(8) 0.0137(7) 0.0216(8) 0.0016(7) 0.0054(7) 0.0020(7)
C7B 0.0251(8) 0.0137(7) 0.0216(8) 0.0016(7) 0.0054(7) 0.0020(7)
C8 0.0221(15) 0.0126(14) 0.0193(15) -0.0006(12) 0.0071(13) 0.0010(12)

loop_
_atom_type_symbol
_atom_type_description
_atom_type_scat_dispersion_real
_atom_type_scat_dispersion_imag
_atom_type_scat_source
Ni Ni 0.3393 1.1124 'International Tables Vol C Tables 4.2.6.8 and 6.1.1.4'
C C 0.0033 0.0016 'International Tables Vol C Tables 4.2.6.8 and 6.1.1.4'
H H 0.0000 0.0000 'International Tables Vol C Tables 4.2.6.8 and 6.1.1.4'
O O 0.0106 0.0060 'International Tables Vol C Tables 4.2.6.8 and 6.1.1.4'
N N 0.0061 0.0033 'International Tables Vol C Tables 4.2.6.8 and 6.1.1.4'

loop_
_geom_angle_atom_site_label_1
_geom_angle_atom_site_label_2
_geom_angle_atom_site_label_3
_geom_angle
_geom_angle_site_symmetry_1
_geom_angle_site_symmetry_3
_geom_angle_publ_flag
N4 Ni1 N4 92.72(8) 2_655 . ?
N4 Ni1 O1 94.79(5) 2_655 2_655 ?
N4 Ni1 O1 93.92(5) . 2_655 ?
N4 Ni1 O1 93.92(5) 2_655 . ?
N4 Ni1 O1 94.79(5) . . ?
O1 Ni1 O1 167.36(7) 2_655 . ?
N4 Ni1 N3 171.81(5) 2_655 . ?
N4 Ni1 N3 79.16(6) . . ?
O1 Ni1 N3 86.97(5) 2_655 . ?
O1 Ni1 N3 85.70(5) . . ?
N4 Ni1 N3 79.17(6) 2_655 2_655 ?
N4 Ni1 N3 171.81(5) . 2_655 ?
O1 Ni1 N3 85.70(5) 2_655 2_655 ?
O1 Ni1 N3 86.97(5) . 2_655 ?
N3 Ni1 N3 108.97(8) . 2_655 ?
N1 O1 Ni1 119.24(11) . . ?
O2 N1 O1 114.36(15) . . ?
C1 N3 C5 117.15(14) . . ?
C1 N3 Ni1 131.54(11) . . ?
C5 N3 Ni1 111.17(11) . . ?
C6 N4 C7B 119.04(14) . . ?
C6 N4 C7A 119.04(14) . . ?
C6 N4 Ni1 115.10(12) . . ?
C7B N4 Ni1 125.75(11) . . ?
C7A N4 Ni1 125.75(11) . . ?
N3 C1 C2 123.19(16) . . ?
N3 C1 H1 118.4 . . ?
C2 C1 H1 118.4 . . ?
C3 C2 C1 119.18(17) . . ?
C3 C2 H2 120.4 . . ?
C1 C2 H2 120.4 . . ?
C2 C3 C4 118.59(16) . . ?
C2 C3 H3 120.7 . . ?
C4 C3 H3 120.7 . . ?
C5 C4 C3 118.58(16) . . ?
C5 C4 H4 120.7 . . ?
C3 C4 H4 120.7 . . ?
N3 C5 C4 123.23(16) . . ?
N3 C5 C6 115.28(14) . . ?
C4 C5 C6 121.47(15) . . ?
N4 C6 C5 118.54(15) . . ?
N4 C6 H6 120.7 . . ?
C5 C6 H6 120.7 . . ?
N4 C7A C8 113.37(19) . . ?
N4 C7A H7A1 108.9 . . ?
C8 C7A H7A1 108.9 . . ?
N4 C7A H7A2 108.9 . . ?
C8 C7A H7A2 108.9 . . ?
H7A1 C7A H7A2 107.7 . . ?
N4 C7B C8 112.11(18) . 2_655 ?
N4 C7B H7B1 109.2 . . ?
C8 C7B H7B1 109.2 2_655 . ?
N4 C7B H7B2 109.2 . . ?
C8 C7B H7B2 109.2 2_655 . ?
H7B1 C7B H7B2 107.9 . . ?
C7A C8 C7A 117.9(2) . 2_655 ?
C7A C8 H8A 107.8 . . ?
C7A C8 H8A 107.8 2_655 . ?
C7A C8 H8B 107.8 . . ?
C7A C8 H8B 107.8 2_655 . ?
H8A C8 H8B 107.2 . . ?

loop_
_geom_bond_atom_site_label_1
_geom_bond_atom_site_label_2
_geom_bond_distance
_geom_bond_site_symmetry_2
_geom_bond_publ_flag
Ni1 N4 2.0551(14) 2_655 ?
Ni1 N4 2.0551(14) . ?
Ni1 O1 2.0657(12) 2_655 ?
Ni1 O1 2.0658(12) . ?
Ni1 N3 2.1226(14) . ?
Ni1 N3 2.1226(14) 2_655 ?
O1 N1 1.2810(19) . ?
O2 N1 1.2394(19) . ?
N3 C1 1.335(2) . ?
N3 C5 1.355(2) . ?
N4 C6 1.268(2) . ?
N4 C7B 1.474(2) . ?
N4 C7A 1.474(2) . ?
C1 C2 1.393(2) . ?
C1 H1 0.9500 . ?
C2 C3 1.378(2) . ?
C2 H2 0.9500 . ?
C3 C4 1.394(3) . ?
C3 H3 0.9500 . ?
C4 C5 1.385(2) . ?
C4 H4 0.9500 . ?
C5 C6 1.475(2) . ?
C6 H6 0.9500 . ?
C7A C8 1.484(4) . ?
C7A H7A1 0.9900 . ?
C7A H7A2 0.9900 . ?
C7B C8 1.516(4) 2_655 ?
C7B H7B1 0.9900 . ?
C7B H7B2 0.9900 . ?
C8 H8A 0.9900 . ?
C8 H8B 0.9900 . ?

loop_
_geom_torsion_atom_site_label_1
_geom_torsion_atom_site_label_2
_geom_torsion_atom_site_label_3
_geom_torsion_atom_site_label_4
_geom_torsion
_geom_torsion_site_symmetry_1
_geom_torsion_site_symmetry_2
_geom_torsion_site_symmetry_3
_geom_torsion_site_symmetry_4
_geom_torsion_publ_flag
Ni1 O1 N1 O2 179.74(11) . . . . ?
C5 N3 C1 C2 2.6(2) . . . . ?
Ni1 N3 C1 C2 -172.69(12) . . . . ?
N3 C1 C2 C3 -0.4(3) . . . . ?
C1 C2 C3 C4 -1.9(2) . . . . ?
C2 C3 C4 C5 1.8(2) . . . . ?
C1 N3 C5 C4 -2.7(2) . . . . ?
Ni1 N3 C5 C4 173.52(13) . . . . ?
C1 N3 C5 C6 175.68(14) . . . . ?
Ni1 N3 C5 C6 -8.07(17) . . . . ?
C3 C4 C5 N3 0.5(2) . . . . ?
C3 C4 C5 C6 -177.78(15) . . . . ?
C7B N4 C6 C5 -179.97(14) . . . . ?
C7A N4 C6 C5 -179.97(14) . . . . ?
Ni1 N4 C6 C5 3.68(19) . . . . ?
N3 C5 C6 N4 3.3(2) . . . . ?
C4 C5 C6 N4 -178.28(15) . . . . ?
C6 N4 C7A C8 157.31(19) . . . . ?
Ni1 N4 C7A C8 -26.8(2) . . . . ?
C6 N4 C7B C8 -145.91(19) . . . 2_655 ?
Ni1 N4 C7B C8 30.0(2) . . . 2_655 ?
N4 C7A C8 C7A 65.1(3) . . . 2_655 ?
